data_1525577
loop_
_publ_author_name
'Andreev, G.B.'
'Fedoseev, A.M.'
'Budantseva, N.A.'
'Antipin, M.Yu.'

_publ_section_title
;
 Crystal structure and properties of (isothiocyanato) dioxotetrakis(urea)
 neptunium * hemi(urea) (Np O2 (N C S) (O C (N H2)2)4)2 * O C (N H2)2
;
_journal_name_full 'Doklady Akad. Nauk'
_journal_page_first 778
_journal_page_last 781
_journal_volume 375
_journal_year 2000
_chemical_formula_sum 'C5.5 H18 N10 Np O6.5 S'
_chemical_name_systematic '(Np O2 (N C S) (C O (N H2)2)4) (C O (N H2)2)0.5'
_space_group_IT_number 96
_symmetry_space_group_name_Hall 'P 4nw 2abw'
_symmetry_space_group_name_H-M 'P 43 21 2'
_cell_angle_alpha 90
_cell_angle_beta 90
_cell_angle_gamma 90
_cell_formula_units_Z 8
_cell_length_a 7.8511
_cell_length_b 7.8511
_cell_length_c 56.843
_cell_volume 3503.790
_citation_journal_id_ASTM DAKNEQ
_cod_data_source_file Andreev_DAKNEQ_2000_1009.cif
_cod_data_source_block C5.5H18N10Np1O6.5S1
_cod_original_cell_volume 3503.789
_cod_original_formula_sum 'C5.5 H18 N10 Np1 O6.5 S1'
_cod_database_code 1525577

loop_
_symmetry_equiv_pos_as_xyz
x,y,z
-y+1/2,x+1/2,z+3/4
-x,-y,z+1/2
y+1/2,-x+1/2,z+1/4
x+1/2,-y+1/2,-z+1/4
y,x,-z
-x+1/2,y+1/2,-z+3/4
-y,-x,-z+1/2

loop_
_atom_site_label
_atom_site_type_symbol
_atom_site_fract_x
_atom_site_fract_y
_atom_site_fract_z
_atom_site_occupancy
_atom_site_U_iso_or_equiv
N5 N-3 0.744 0.395 0.8948 1 0.0
H8 H+1 0.273 0.15 0.8591 1 0.0
C2 C+4 0.229 0.054 0.8892 1 0.0
H18 H+1 0.51 0.361 -0.0139 1 0.0
N4 N-3 0.322 0.108 0.8713 1 0.0
H13 H+1 0.144 0.08 -0.0618 1 0.0
O4 O-2 0.336 0.67 -0.0718 1 0.0
C5 C+4 0.745 0.594 -0.0318 1 0.0
H14 H+1 0.136 0.12 -0.0361 1 0.0
H12 H+1 0.567 0.446 -0.0703 1 0.0
H11 H+1 0.508 0.269 -0.0661 1 0.0
C3 C+4 0.651 0.289 -0.0933 1 0.0
N1 N-3 0.123 0.497 -0.0621 1 0.0
H7 H+1 0.431 0.101 0.8719 1 0.0
Np1 Np+5 0.56129 0.88402 -0.07476 1 0.0
C4 C+4 -0.069 0.021 -0.0478 1 0.0
H6 H+1 0.016 0.115 0.8758 1 0.0
H10 H+1 0.746 0.501 0.8987 1 0.0
C1 C+4 0.232 0.615 -0.0568 1 0.0
O6 O-2 0.645 0.13 -0.0988 1 0.0
H5 H+1 0 0.042 0.8998 1 0.0
N3 N-3 0.062 0.072 0.8881 1 0.0
S1 S-2 0.8541 0.4936 -0.0117 1 0.0
O3 O-2 0.182 0.182 0 1 0.0
O7 O-2 0.857 -0.037 -0.0655 1 0.0
O5 O-2 0.299 -0.008 -0.0926 1 0.0
O2 O-2 0.49 0.006 -0.0486 1 0.0
N6 N-3 0.565 0.341 -0.0743 1 0.0
N8 N-3 0.854 0.032 -0.027 1 0.0
N7 N-3 0.089 0.081 -0.0487 1 0.0
H4 H+1 0.158 0.636 -0.0251 1 0.0
N9 N-3 0.672 0.665 -0.046 1 0.0
H17 H+1 0.442 0.196 -0.023 1 0.0
H1 H+1 0.121 0.456 -0.076 1 0.0
H3 H+1 0.3 0.753 -0.031 1 0.0
N2 N-3 0.23 0.675 -0.0351 1 0.0
O1 O-2 0.626 0.759 0.8998 1 0.0
H9 H+1 0.803 0.359 0.883 1 0.0
H15 H+1 0.75 -0.002 -0.0254 1 0.0
H16 H+1 -0.092 0.072 -0.0151 1 0.0
H2 H+1 0.053 0.461 -0.0516 1 0.0
N10 N-3 0.432 0.283 -0.014 1 0.0
C6 C+4 0.298 0.298 0 1 0.0
